data_4108519
loop_
_publ_author_name
'Carl A. Laskowski'
'Gregory L. Hillhouse'

_publ_section_title
;
 Two-Coordinate d9 Complexes. Synthesis and Oxidation of NHC Nickel(I)
 Amides
;
_journal_name_full 'Journal of the American Chemical Society'
_journal_page_first 13846
_journal_page_last 13847
_journal_paper_doi 10.1021/ja805804s
_journal_volume 130
_journal_year 2008
_chemical_formula_sum 'C87 H74 B F24 N3 Ni O4'
_chemical_formula_weight 1751.01
_chemical_name_systematic
; 
 ? 
;
_space_group_IT_number 14
_symmetry_cell_setting monoclinic
_symmetry_space_group_name_Hall '-P 2ybc'
_symmetry_space_group_name_H-M 'P 1 21/c 1'
_atom_sites_solution_hydrogens geom
_atom_sites_solution_primary direct
_atom_sites_solution_secondary difmap
_audit_creation_method SHELXL-97
_cell_angle_alpha 90.00
_cell_angle_beta 96.741(3)
_cell_angle_gamma 90.00
_cell_formula_units_Z 4
_cell_length_a 12.789(2)
_cell_length_b 32.507(5)
_cell_length_c 20.860(3)
_cell_measurement_temperature 100(2)
_cell_volume 8612(2)
_computing_cell_refinement 'Bruker XSCANS'
_computing_data_collection 'Bruker XSCANS'
_computing_data_reduction 'Bruker SHELXTL'
_computing_molecular_graphics 'Bruker SHELXTL'
_computing_publication_material 'Bruker SHELXTL'
_computing_structure_refinement 'SHELXL-97 (Sheldrick, 1997)'
_computing_structure_solution 'SHELXS-97 (Sheldrick, 1990)'
_diffrn_ambient_temperature 100(2)
_diffrn_measured_fraction_theta_full 1.000
_diffrn_measured_fraction_theta_max 1.000
_diffrn_measurement_device_type 'Bruker P4'
_diffrn_measurement_method '\w scans'
_diffrn_radiation_monochromator graphite
_diffrn_radiation_source 'fine-focus sealed tube'
_diffrn_radiation_type MoK\a
_diffrn_radiation_wavelength 0.71073
_diffrn_reflns_av_R_equivalents 0.1337
_diffrn_reflns_av_sigmaI/netI 0.0861
_diffrn_reflns_limit_h_max 12
_diffrn_reflns_limit_h_min -12
_diffrn_reflns_limit_k_max 30
_diffrn_reflns_limit_k_min -31
_diffrn_reflns_limit_l_max 20
_diffrn_reflns_limit_l_min -14
_diffrn_reflns_number 27688
_diffrn_reflns_theta_full 20.00
_diffrn_reflns_theta_max 20.00
_diffrn_reflns_theta_min 1.59
_exptl_absorpt_coefficient_mu 0.327
_exptl_absorpt_correction_T_max 0.3637
_exptl_absorpt_correction_T_min 0.1784
_exptl_absorpt_correction_type none
_exptl_crystal_colour purple
_exptl_crystal_density_diffrn 1.350
_exptl_crystal_description plate
_exptl_crystal_F_000 3592
_exptl_crystal_size_max 0.6
_exptl_crystal_size_mid 0.2
_exptl_crystal_size_min 0.2
_refine_diff_density_max 1.144
_refine_diff_density_min -0.537
_refine_diff_density_rms 0.093
_refine_ls_extinction_method none
_refine_ls_goodness_of_fit_ref 1.078
_refine_ls_hydrogen_treatment mixed
_refine_ls_matrix_type full
_refine_ls_number_parameters 1097
_refine_ls_number_reflns 8036
_refine_ls_number_restraints 0
_refine_ls_restrained_S_all 1.078
_refine_ls_R_factor_all 0.0992
_refine_ls_R_factor_gt 0.0830
_refine_ls_shift/su_max 0.002
_refine_ls_shift/su_mean 0.000
_refine_ls_structure_factor_coef Fsqd
_refine_ls_weighting_details 'calc w=1/[\s^2^(Fo^2^)+(0.1531P)^2^+15.0048P] where P=(Fo^2^+2Fc^2^)/3'
_refine_ls_weighting_scheme calc
_refine_ls_wR_factor_gt 0.2286
_refine_ls_wR_factor_ref 0.2431
_reflns_number_gt 6299
_reflns_number_total 8036
_reflns_threshold_expression >2sigma(I)
_cod_data_source_file ja805804s_si_002_3.cif
_cod_data_source_block carl60a
_cod_original_cell_volume 8613(2)
_cod_database_code 4108519

loop_
_symmetry_equiv_pos_as_xyz
'x, y, z'
'-x, y+1/2, -z+1/2'
'-x, -y, -z'
'x, -y-1/2, z-1/2'

loop_
_atom_site_label
_atom_site_type_symbol
_atom_site_fract_x
_atom_site_fract_y
_atom_site_fract_z
_atom_site_U_iso_or_equiv
_atom_site_adp_type
_atom_site_occupancy
_atom_site_symmetry_multiplicity
_atom_site_calc_flag
_atom_site_refinement_flags
Ni1 Ni 0.48812(6) 0.90088(2) 0.80640(4) 0.0246(4) Uani 1 1 d .
C32 C 0.4968(5) 0.97248(19) 0.8010(3) 0.0234(17) Uani 1 1 d .
C321 C 0.6130(5) 0.9750(2) 0.8297(3) 0.0330(18) Uani 1 1 d .
H32A H 0.6408 0.9464 0.8365 0.040 Uiso 1 1 calc R
N1 N 0.5899(4) 0.82154(16) 0.8388(2) 0.0244(14) Uani 1 1 d .
C41 C 0.5887(6) 0.9039(2) 0.6840(3) 0.0364(19) Uani 1 1 d .
H41A H 0.6506 0.8859 0.6952 0.044 Uiso 1 1 calc R
H41B H 0.6080 0.9325 0.6966 0.044 Uiso 1 1 calc R
C35 C 0.2794(6) 0.9867(2) 0.7666(4) 0.0369(19) Uani 1 1 d .
H35A H 0.2073 0.9933 0.7551 0.044 Uiso 1 1 calc R
C1 C 0.5059(5) 0.8472(2) 0.8410(3) 0.0234(17) Uani 1 1 d .
C42 C 0.5507(7) 0.9013(2) 0.6131(4) 0.053(2) Uani 1 1 d .
H42A H 0.5582 0.8730 0.5965 0.064 Uiso 1 1 calc R
H42B H 0.5896 0.9206 0.5879 0.064 Uiso 1 1 calc R
C221 C 0.2661(5) 0.8189(2) 0.7804(3) 0.0341(19) Uani 1 1 d .
H22A H 0.3351 0.8297 0.7695 0.041 Uiso 1 1 calc R
O1 O 0.4995(4) 0.88992(13) 0.7157(2) 0.0314(12) Uani 1 1 d .
C31 C 0.4202(5) 0.9545(2) 0.8374(3) 0.0241(17) Uani 1 1 d .
N2 N 0.4448(4) 0.82619(16) 0.8797(2) 0.0236(14) Uani 1 1 d .
C323 C 0.6208(6) 0.9967(2) 0.8949(3) 0.045(2) Uani 1 1 d .
H32B H 0.6949 0.9989 0.9128 0.067 Uiso 1 1 calc R
H32C H 0.5823 0.9809 0.9245 0.067 Uiso 1 1 calc R
H32D H 0.5902 1.0243 0.8893 0.067 Uiso 1 1 calc R
C34 C 0.3542(7) 1.0007(2) 0.7283(4) 0.041(2) Uani 1 1 d .
H34A H 0.3315 1.0149 0.6893 0.050 Uiso 1 1 calc R
C21 C 0.3426(5) 0.83790(19) 0.8959(3) 0.0234(17) Uani 1 1 d .
C44 C 0.4016(6) 0.8953(2) 0.6721(3) 0.041(2) Uani 1 1 d .
H44A H 0.3530 0.9141 0.6912 0.049 Uiso 1 1 calc R
H44B H 0.3659 0.8685 0.6631 0.049 Uiso 1 1 calc R
C22 C 0.2543(5) 0.8330(2) 0.8490(3) 0.0294(18) Uani 1 1 d .
C15 C 0.8438(5) 0.8542(2) 0.7856(3) 0.0290(18) Uani 1 1 d .
H15A H 0.9031 0.8709 0.7997 0.035 Uiso 1 1 calc R
C12 C 0.6718(5) 0.8036(2) 0.7431(3) 0.0261(17) Uani 1 1 d .
C161 C 0.7640(5) 0.8742(2) 0.8868(3) 0.0326(18) Uani 1 1 d .
H16A H 0.6913 0.8845 0.8907 0.039 Uiso 1 1 calc R
C24 C 0.1453(6) 0.8506(2) 0.9315(4) 0.041(2) Uani 1 1 d .
H24A H 0.0772 0.8545 0.9445 0.049 Uiso 1 1 calc R
C16 C 0.7608(5) 0.85186(19) 0.8228(3) 0.0230(16) Uani 1 1 d .
C2 C 0.5820(5) 0.7857(2) 0.8745(3) 0.0298(18) Uani 1 1 d .
H2A H 0.6310 0.7637 0.8796 0.036 Uiso 1 1 calc R
C25 C 0.2329(6) 0.8560(2) 0.9753(4) 0.0356(19) Uani 1 1 d .
H25A H 0.2239 0.8641 1.0180 0.043 Uiso 1 1 calc R
C13 C 0.7579(6) 0.8080(2) 0.7073(3) 0.0320(18) Uani 1 1 d .
H13A H 0.7578 0.7936 0.6677 0.038 Uiso 1 1 calc R
C23 C 0.1556(6) 0.8395(2) 0.8689(4) 0.0355(19) Uani 1 1 d .
H23A H 0.0944 0.8363 0.8389 0.043 Uiso 1 1 calc R
C11 C 0.6771(5) 0.82652(19) 0.7998(3) 0.0231(17) Uani 1 1 d .
C14 C 0.8415(6) 0.8327(2) 0.7281(3) 0.0333(19) Uani 1 1 d .
H14A H 0.8986 0.8350 0.7031 0.040 Uiso 1 1 calc R
C361 C 0.2324(5) 0.9498(2) 0.8672(3) 0.0348(19) Uani 1 1 d .
H36A H 0.2487 0.9205 0.8791 0.042 Uiso 1 1 calc R
C33 C 0.4586(6) 0.9947(2) 0.7455(3) 0.0349(19) Uani 1 1 d .
H33A H 0.5073 1.0058 0.7192 0.042 Uiso 1 1 calc R
C36 C 0.3084(5) 0.9635(2) 0.8209(3) 0.0308(18) Uani 1 1 d .
C363 C 0.2490(6) 0.9755(2) 0.9288(4) 0.045(2) Uani 1 1 d .
H36B H 0.2035 0.9652 0.9599 0.067 Uiso 1 1 calc R
H36C H 0.2315 1.0043 0.9185 0.067 Uiso 1 1 calc R
H36D H 0.3228 0.9736 0.9475 0.067 Uiso 1 1 calc R
C43 C 0.4354(7) 0.9135(3) 0.6107(4) 0.051(2) Uani 1 1 d .
H43A H 0.4273 0.9438 0.6101 0.062 Uiso 1 1 calc R
H43B H 0.3934 0.9018 0.5720 0.062 Uiso 1 1 calc R
C3 C 0.4909(5) 0.7888(2) 0.9003(3) 0.0302(18) Uani 1 1 d .
H3A H 0.4630 0.7692 0.9275 0.036 Uiso 1 1 calc R
C52 C 1.1144(6) 0.0987(2) 0.7624(4) 0.0337(19) Uani 1 1 d .
H52A H 1.1524 0.1068 0.7280 0.040 Uiso 1 1 calc R
C61 C 0.9869(5) 0.0455(2) 0.6464(3) 0.0217(16) Uani 1 1 d .
C66 C 0.9463(5) 0.0087(2) 0.6685(3) 0.0245(17) Uani 1 1 d .
H66A H 0.8944 0.0101 0.6975 0.029 Uiso 1 1 calc R
C51 C 1.0063(5) 0.0896(2) 0.7489(3) 0.0274(18) Uani 1 1 d .
C71 C 0.9786(5) 0.1281(2) 0.6322(3) 0.0272(17) Uani 1 1 d .
C262 C 0.4274(6) 0.8973(2) 1.0442(3) 0.0372(19) Uani 1 1 d .
H26A H 0.4926 0.9010 1.0733 0.056 Uiso 1 1 calc R
H26B H 0.3672 0.8979 1.0692 0.056 Uiso 1 1 calc R
H26C H 0.4204 0.9195 1.0123 0.056 Uiso 1 1 calc R
F631 F 1.2719(4) 0.0132(2) 0.5666(2) 0.103(2) Uani 1 1 d .
C63 C 1.0979(5) 0.0024(2) 0.5868(3) 0.0269(17) Uani 1 1 d .
C62 C 1.0648(5) 0.0408(2) 0.6053(3) 0.0242(17) Uani 1 1 d .
H62A H 1.0961 0.0647 0.5896 0.029 Uiso 1 1 calc R
C26 C 0.3346(5) 0.8500(2) 0.9593(3) 0.0274(18) Uani 1 1 d .
C55 C 1.0102(6) 0.0742(2) 0.8635(3) 0.0330(18) Uani 1 1 d .
C65 C 0.9786(5) -0.0290(2) 0.6498(3) 0.0274(17) Uani 1 1 d .
C54 C 1.1139(7) 0.0839(2) 0.8750(4) 0.042(2) Uani 1 1 d .
H54A H 1.1495 0.0822 0.9175 0.051 Uiso 1 1 calc R
N3 N 0.4608(5) 0.92649(18) 0.8825(3) 0.0272(15) Uani 1 1 d .
B1 B 0.9483(6) 0.0891(2) 0.6745(4) 0.027(2) Uani 1 1 d .
C64 C 1.0558(5) -0.0329(2) 0.6086(3) 0.0303(18) Uani 1 1 d .
H64A H 1.0785 -0.0592 0.5960 0.036 Uiso 1 1 calc R
C631 C 1.1808(6) -0.0002(2) 0.5432(3) 0.0305(18) Uani 1 1 d .
C261 C 0.4303(5) 0.8560(2) 1.0097(3) 0.0319(18) Uani 1 1 d .
H26D H 0.4946 0.8557 0.9866 0.038 Uiso 1 1 calc R
C56 C 0.9572(5) 0.0772(2) 0.8019(3) 0.0288(18) Uani 1 1 d .
H56A H 0.8844 0.0704 0.7954 0.035 Uiso 1 1 calc R
F651 F 0.9945(3) -0.09647(12) 0.68882(19) 0.0407(11) Uani 1 1 d .
C81 C 0.8192(5) 0.09007(19) 0.6727(3) 0.0232(17) Uani 1 1 d .
F652 F 0.8770(4) -0.05981(13) 0.7246(3) 0.0812(18) Uani 1 1 d .
C72 C 1.0149(5) 0.1660(2) 0.6581(3) 0.0265(17) Uani 1 1 d .
H72A H 1.0291 0.1685 0.7037 0.032 Uiso 1 1 calc R
C82 C 0.7501(5) 0.0656(2) 0.6321(3) 0.0246(17) Uani 1 1 d .
H82A H 0.7789 0.0470 0.6038 0.030 Uiso 1 1 calc R
C83 C 0.6414(5) 0.0670(2) 0.6312(3) 0.0292(18) Uani 1 1 d .
C73 C 1.0311(5) 0.1997(2) 0.6203(3) 0.0285(18) Uani 1 1 d .
F632 F 1.1595(4) 0.0201(2) 0.4891(3) 0.104(2) Uani 1 1 d .
C85 C 0.6626(6) 0.1193(2) 0.7110(3) 0.0344(19) Uani 1 1 d .
F633 F 1.1968(5) -0.03735(19) 0.5223(4) 0.127(3) Uani 1 1 d .
C731 C 1.0681(6) 0.2380(2) 0.6516(4) 0.0338(19) Uani 1 1 d .
C76 C 0.9553(5) 0.1277(2) 0.5641(3) 0.0315(18) Uani 1 1 d .
H76A H 0.9274 0.1033 0.5435 0.038 Uiso 1 1 calc R
F551 F 0.9358(5) 0.01950(19) 0.9163(3) 0.0928(19) Uani 1 1 d .
F653 F 0.8536(4) -0.08191(16) 0.6282(3) 0.0852(18) Uani 1 1 d .
C162 C 0.7951(6) 0.8459(2) 0.9439(4) 0.045(2) Uani 1 1 d .
H16B H 0.7471 0.8223 0.9418 0.068 Uiso 1 1 calc R
H16C H 0.7910 0.8610 0.9842 0.068 Uiso 1 1 calc R
H16D H 0.8673 0.8362 0.9425 0.068 Uiso 1 1 calc R
F552 F 0.8501(5) 0.07258(18) 0.9123(2) 0.0851(17) Uani 1 1 d .
C86 C 0.7696(5) 0.1178(2) 0.7111(3) 0.0292(18) Uani 1 1 d .
H86A H 0.8120 0.1363 0.7381 0.035 Uiso 1 1 calc R
C263 C 0.4401(6) 0.8210(2) 1.0582(3) 0.046(2) Uani 1 1 d .
H26E H 0.5028 0.8251 1.0893 0.068 Uiso 1 1 calc R
H26F H 0.4464 0.7948 1.0355 0.068 Uiso 1 1 calc R
H26G H 0.3774 0.8203 1.0810 0.068 Uiso 1 1 calc R
F531 F 1.3436(4) 0.0756(2) 0.8500(4) 0.115(3) Uani 1 1 d .
C163 C 0.8377(6) 0.9116(2) 0.8924(4) 0.042(2) Uani 1 1 d .
H16E H 0.8194 0.9299 0.8555 0.062 Uiso 1 1 calc R
H16F H 0.9107 0.9024 0.8928 0.062 Uiso 1 1 calc R
H16G H 0.8302 0.9264 0.9325 0.062 Uiso 1 1 calc R
C651 C 0.9263(6) -0.0666(2) 0.6720(4) 0.042(2) Uani 1 1 d .
C121 C 0.5832(5) 0.7741(2) 0.7203(3) 0.0359(19) Uani 1 1 d .
H12A H 0.5307 0.7753 0.7522 0.043 Uiso 1 1 calc R
C53 C 1.1674(6) 0.0963(2) 0.8246(4) 0.043(2) Uani 1 1 d .
C75 C 0.9718(6) 0.1615(2) 0.5268(3) 0.038(2) Uani 1 1 d .
C123 C 0.6233(7) 0.7304(2) 0.7193(4) 0.054(2) Uani 1 1 d .
H12B H 0.6485 0.7217 0.7634 0.081 Uiso 1 1 calc R
H12C H 0.6813 0.7289 0.6926 0.081 Uiso 1 1 calc R
H12D H 0.5662 0.7122 0.7013 0.081 Uiso 1 1 calc R
C362 C 0.1163(6) 0.9522(3) 0.8385(4) 0.053(2) Uani 1 1 d .
H36E H 0.1067 0.9373 0.7973 0.080 Uiso 1 1 calc R
H36F H 0.0960 0.9810 0.8314 0.080 Uiso 1 1 calc R
H36G H 0.0721 0.9396 0.8685 0.080 Uiso 1 1 calc R
C74 C 1.0109(6) 0.1977(2) 0.5545(4) 0.0378(19) Uani 1 1 d .
H74A H 1.0236 0.2207 0.5285 0.045 Uiso 1 1 calc R
C551 C 0.9522(7) 0.0592(3) 0.9169(4) 0.047(2) Uani 1 1 d .
F553 F 0.9913(6) 0.0699(3) 0.9741(3) 0.148(4) Uani 1 1 d .
C322 C 0.6838(6) 0.9984(2) 0.7867(4) 0.042(2) Uani 1 1 d .
H32E H 0.7577 0.9954 0.8048 0.063 Uiso 1 1 calc R
H32F H 0.6646 1.0276 0.7852 0.063 Uiso 1 1 calc R
H32G H 0.6740 0.9869 0.7430 0.063 Uiso 1 1 calc R
C122 C 0.5262(6) 0.7862(2) 0.6547(4) 0.055(2) Uani 1 1 d .
H12E H 0.4989 0.8143 0.6569 0.082 Uiso 1 1 calc R
H12F H 0.4677 0.7672 0.6428 0.082 Uiso 1 1 calc R
H12G H 0.5755 0.7850 0.6221 0.082 Uiso 1 1 calc R
C222 C 0.2709(7) 0.7727(2) 0.7761(4) 0.056(2) Uani 1 1 d .
H22B H 0.3313 0.7625 0.8050 0.084 Uiso 1 1 calc R
H22C H 0.2786 0.7646 0.7316 0.084 Uiso 1 1 calc R
H22D H 0.2060 0.7608 0.7888 0.084 Uiso 1 1 calc R
F532 F 1.3052(5) 0.1334(3) 0.8762(6) 0.204(6) Uani 1 1 d .
C223 C 0.1809(6) 0.8364(3) 0.7307(4) 0.052(2) Uani 1 1 d .
H22E H 0.1973 0.8297 0.6871 0.079 Uiso 1 1 calc R
H22F H 0.1778 0.8663 0.7356 0.079 Uiso 1 1 calc R
H22G H 0.1127 0.8244 0.7372 0.079 Uiso 1 1 calc R
C531 C 1.2810(8) 0.1060(3) 0.8355(5) 0.067(3) Uani 1 1 d .
F831 F 0.4749(4) 0.03795(19) 0.5986(2) 0.0818(17) Uani 1 1 d .
F751 F 0.8785(5) 0.13065(15) 0.4342(2) 0.0710(15) Uani 1 1 d .
C84 C 0.5964(6) 0.0935(2) 0.6708(4) 0.037(2) Uani 1 1 d .
H84A H 0.5222 0.0943 0.6711 0.044 Uiso 1 1 calc R
F851 F 0.5387(5) 0.13531(16) 0.7819(3) 0.096(2) Uani 1 1 d .
F832 F 0.5746(4) 0.04905(19) 0.5265(2) 0.090(2) Uani 1 1 d .
C987 C 0.6306(5) 0.2299(2) 0.5061(3) 0.0295(18) Uani 1 1 d .
F833 F 0.6043(5) 0.00123(18) 0.5925(3) 0.101(2) Uani 1 1 d .
C831 C 0.5746(6) 0.0400(2) 0.5867(4) 0.0371(19) Uani 1 1 d .
F733 F 1.0097(6) 0.2529(2) 0.6918(4) 0.140(3) Uani 1 1 d .
F752 F 0.8985(8) 0.19353(19) 0.4305(3) 0.146(4) Uani 1 1 d .
F852 F 0.6827(5) 0.1675(3) 0.7956(5) 0.164(4) Uani 1 1 d .
C991 C 0.7291(7) 0.1944(3) 0.5898(4) 0.059(2) Uani 1 1 d .
F853 F 0.5776(7) 0.1826(2) 0.7220(4) 0.133(3) Uani 1 1 d .
O97 O 0.7336(8) 0.2320(3) 0.5444(5) 0.131(3) Uani 1 1 d .
F731 F 1.0694(10) 0.2689(2) 0.6155(3) 0.200(6) Uani 1 1 d .
C851 C 0.6169(7) 0.1497(4) 0.7537(5) 0.063(3) Uani 1 1 d .
F732 F 1.1533(6) 0.2369(2) 0.6845(6) 0.217(6) Uani 1 1 d .
C990 C 0.6676(9) 0.1637(3) 0.5463(5) 0.083(3) Uani 1 1 d .
F753 F 1.0272(6) 0.1543(4) 0.4257(3) 0.177(5) Uani 1 1 d .
C992 C 0.0240(11) 0.2212(4) 0.9501(5) 0.081(4) Uani 1 1 d .
C751 C 0.9465(10) 0.1589(3) 0.4550(4) 0.068(3) Uani 1 1 d .
C989 C 0.6030(10) 0.1907(4) 0.4953(6) 0.100(4) Uani 1 1 d .
C994 C -0.0431(10) 0.2025(4) 0.8426(5) 0.102(4) Uani 1 1 d .
C997 C 0.6752(11) 0.6972(3) 0.9235(8) 0.114(5) Uani 1 1 d .
F533 F 1.3216(6) 0.1186(5) 0.7859(6) 0.251(8) Uani 1 1 d .
C995 C -0.0797(17) 0.2012(4) 0.9099(12) 0.194(11) Uani 1 1 d .
C993 C 0.0632(13) 0.2157(6) 0.8536(7) 0.155(7) Uani 1 1 d .
C998 C 0.7095(12) 0.6828(8) 0.9880(10) 0.166(8) Uani 1 1 d .
O99 O 0.7090(14) 0.6302(7) 0.9082(15) 0.283(10) Uani 1 1 d .
C996 C 0.6632(19) 0.6661(7) 0.8845(13) 0.223(13) Uani 1 1 d .
O98 O 0.1057(19) 0.2214(5) 0.9194(8) 0.268(9) Uani 1 1 d .
C999 C 0.714(2) 0.6352(7) 0.9724(10) 0.212(13) Uani 1 1 d .
H H 0.407(5) 0.915(2) 0.897(3) 0.02(2) Uiso 1 1 d .

loop_
_atom_site_aniso_label
_atom_site_aniso_U_11
_atom_site_aniso_U_22
_atom_site_aniso_U_33
_atom_site_aniso_U_23
_atom_site_aniso_U_13
_atom_site_aniso_U_12
Ni1 0.0252(6) 0.0259(6) 0.0225(6) 0.0004(4) 0.0019(4) 0.0025(4)
C32 0.027(4) 0.018(4) 0.025(4) -0.004(3) -0.002(4) -0.001(3)
C321 0.033(5) 0.025(4) 0.040(5) 0.002(3) 0.001(4) -0.003(3)
N1 0.019(3) 0.026(4) 0.028(3) 0.003(3) 0.005(3) -0.002(3)
C41 0.040(5) 0.042(5) 0.030(5) 0.005(3) 0.016(4) 0.005(4)
C35 0.033(5) 0.035(5) 0.041(5) -0.005(4) -0.001(4) 0.005(4)
C1 0.016(4) 0.034(4) 0.021(4) -0.006(3) 0.005(3) -0.001(4)
C42 0.082(7) 0.041(5) 0.039(6) 0.004(4) 0.019(5) 0.005(5)
C221 0.031(4) 0.041(5) 0.028(5) -0.002(3) -0.003(3) 0.000(4)
O1 0.037(3) 0.035(3) 0.021(3) -0.001(2) 0.001(2) 0.004(2)
C31 0.026(4) 0.026(4) 0.018(4) 0.000(3) -0.007(3) 0.004(3)
N2 0.015(3) 0.029(4) 0.027(3) -0.003(3) 0.001(3) 0.000(3)
C323 0.041(5) 0.053(5) 0.037(5) -0.006(4) -0.003(4) -0.016(4)
C34 0.050(6) 0.042(5) 0.031(5) 0.006(4) -0.003(4) 0.014(4)
C21 0.024(5) 0.021(4) 0.026(5) -0.002(3) 0.007(4) -0.003(3)
C44 0.044(5) 0.046(5) 0.029(5) 0.001(4) -0.007(4) 0.004(4)
C22 0.029(5) 0.026(4) 0.033(5) -0.003(3) 0.000(4) 0.002(3)
C15 0.025(4) 0.023(4) 0.038(5) -0.002(4) -0.002(4) -0.002(3)
C12 0.020(4) 0.024(4) 0.034(5) 0.005(4) 0.001(3) 0.000(3)
C161 0.026(4) 0.028(4) 0.043(5) 0.003(4) -0.001(3) 0.003(3)
C24 0.018(5) 0.046(5) 0.060(6) -0.008(4) 0.015(4) 0.002(4)
C16 0.019(4) 0.021(4) 0.029(4) 0.003(3) 0.002(3) 0.003(3)
C2 0.022(4) 0.029(5) 0.040(5) 0.005(4) 0.007(4) 0.007(3)
C25 0.032(5) 0.040(5) 0.035(5) -0.005(4) 0.003(4) -0.004(4)
C13 0.034(5) 0.025(4) 0.038(5) 0.001(3) 0.009(4) 0.004(4)
C23 0.023(5) 0.038(5) 0.044(5) -0.005(4) -0.002(4) -0.001(3)
C11 0.021(4) 0.018(4) 0.031(4) 0.004(3) 0.004(3) 0.004(3)
C14 0.033(5) 0.031(4) 0.039(5) 0.005(4) 0.015(4) 0.002(4)
C361 0.029(5) 0.031(4) 0.045(5) 0.000(4) 0.006(4) 0.006(3)
C33 0.042(6) 0.030(4) 0.035(5) 0.008(4) 0.013(4) 0.009(4)
C36 0.035(5) 0.024(4) 0.033(5) -0.005(4) 0.001(4) 0.006(3)
C363 0.048(5) 0.048(5) 0.040(5) -0.006(4) 0.013(4) 0.008(4)
C43 0.073(7) 0.050(5) 0.029(5) 0.005(4) -0.005(4) -0.004(5)
C3 0.034(5) 0.024(4) 0.034(4) 0.006(3) 0.005(4) 0.000(4)
C52 0.027(5) 0.035(5) 0.039(5) 0.000(3) 0.001(4) -0.011(3)
C61 0.012(4) 0.030(4) 0.021(4) -0.001(3) -0.006(3) -0.003(3)
C66 0.013(4) 0.027(5) 0.033(4) 0.003(3) 0.000(3) -0.002(3)
C51 0.022(5) 0.027(4) 0.034(5) -0.001(3) 0.003(4) 0.001(3)
C71 0.018(4) 0.029(5) 0.035(5) -0.006(3) 0.004(3) -0.001(3)
C262 0.037(5) 0.039(5) 0.034(5) -0.001(4) -0.003(4) -0.004(4)
F631 0.031(3) 0.227(7) 0.054(3) -0.052(4) 0.019(3) -0.031(4)
C63 0.013(4) 0.042(5) 0.025(4) 0.002(4) 0.001(3) 0.000(4)
C62 0.015(4) 0.027(5) 0.030(4) 0.002(3) 0.003(3) 0.002(3)
C26 0.020(4) 0.028(4) 0.035(5) 0.000(3) 0.004(4) -0.001(3)
C55 0.036(5) 0.033(5) 0.027(5) -0.002(3) -0.004(4) -0.005(4)
C65 0.024(4) 0.023(5) 0.034(4) 0.004(3) -0.001(4) -0.003(3)
C54 0.055(6) 0.033(5) 0.035(5) 0.002(4) -0.011(5) -0.003(4)
N3 0.026(4) 0.027(4) 0.029(4) -0.005(3) 0.003(3) -0.004(3)
B1 0.020(5) 0.034(5) 0.028(5) -0.002(4) 0.006(4) 0.004(4)
C64 0.017(4) 0.033(5) 0.040(5) -0.005(4) 0.001(4) 0.009(4)
C631 0.029(5) 0.030(5) 0.030(5) -0.004(4) -0.004(4) 0.004(4)
C261 0.023(4) 0.040(5) 0.032(4) -0.001(4) 0.000(3) -0.001(3)
C56 0.027(4) 0.024(4) 0.035(5) -0.008(3) 0.001(4) -0.005(3)
F651 0.042(3) 0.031(3) 0.050(3) 0.0077(19) 0.006(2) 0.006(2)
C81 0.021(4) 0.025(4) 0.024(4) 0.006(3) 0.000(3) 0.001(3)
F652 0.088(4) 0.036(3) 0.136(5) 0.015(3) 0.083(4) 0.006(3)
C72 0.023(4) 0.029(5) 0.028(4) 0.000(4) 0.007(3) 0.000(3)
C82 0.016(4) 0.033(4) 0.026(4) 0.007(3) 0.007(3) 0.001(3)
C83 0.026(5) 0.035(5) 0.027(4) 0.008(4) 0.003(4) 0.000(4)
C73 0.028(4) 0.022(5) 0.036(5) -0.008(4) 0.007(3) -0.007(3)
F632 0.065(4) 0.198(7) 0.056(4) 0.042(4) 0.032(3) 0.058(4)
C85 0.030(5) 0.038(5) 0.038(5) 0.000(4) 0.015(4) 0.010(4)
F633 0.146(6) 0.075(4) 0.186(7) -0.041(4) 0.136(6) -0.022(4)
C731 0.026(5) 0.039(5) 0.037(5) 0.005(4) 0.007(4) -0.013(4)
C76 0.045(5) 0.021(4) 0.030(5) 0.001(4) 0.008(4) -0.001(3)
F551 0.123(5) 0.071(4) 0.097(5) 0.013(3) 0.068(4) 0.001(4)
F653 0.065(3) 0.060(3) 0.118(5) 0.040(3) -0.045(3) -0.032(3)
C162 0.053(5) 0.042(5) 0.039(5) -0.004(4) -0.004(4) 0.005(4)
F552 0.089(4) 0.111(5) 0.063(4) 0.018(3) 0.043(3) 0.020(4)
C86 0.030(5) 0.030(4) 0.029(4) -0.006(3) 0.005(3) -0.001(3)
C263 0.056(5) 0.048(5) 0.030(5) 0.011(4) -0.009(4) -0.003(4)
F531 0.035(3) 0.079(4) 0.223(8) -0.027(5) -0.022(4) 0.001(3)
C163 0.033(5) 0.041(5) 0.050(5) -0.002(4) -0.001(4) 0.004(4)
C651 0.033(5) 0.033(5) 0.060(6) 0.005(4) 0.010(5) 0.009(4)
C121 0.032(4) 0.041(5) 0.036(5) -0.001(4) 0.005(4) -0.007(4)
C53 0.035(5) 0.029(5) 0.061(6) 0.001(4) -0.016(5) -0.011(4)
C75 0.061(5) 0.033(5) 0.022(5) -0.006(4) 0.007(4) -0.001(4)
C123 0.052(5) 0.033(5) 0.075(6) -0.003(4) -0.002(5) -0.011(4)
C362 0.034(5) 0.057(6) 0.070(6) 0.000(5) 0.009(4) 0.008(4)
C74 0.051(5) 0.029(5) 0.037(5) 0.003(4) 0.019(4) -0.006(4)
C551 0.064(7) 0.049(6) 0.026(5) -0.002(4) -0.003(5) 0.009(5)
F553 0.135(6) 0.276(10) 0.030(4) -0.008(4) 0.001(3) -0.115(6)
C322 0.042(5) 0.033(5) 0.052(5) 0.004(4) 0.009(4) -0.005(4)
C122 0.054(5) 0.039(5) 0.065(6) -0.007(4) -0.023(5) -0.007(4)
C222 0.078(6) 0.047(6) 0.042(5) -0.006(4) 0.004(5) 0.000(5)
F532 0.041(4) 0.181(8) 0.377(16) -0.187(11) -0.023(6) -0.028(4)
C223 0.047(5) 0.069(6) 0.038(5) 0.003(4) -0.010(4) 0.007(4)
C531 0.055(7) 0.063(7) 0.071(7) 0.039(6) -0.039(6) -0.037(6)
F831 0.039(3) 0.145(5) 0.061(3) -0.017(3) 0.005(2) -0.041(3)
F751 0.125(5) 0.049(3) 0.035(3) -0.001(2) -0.009(3) -0.008(3)
C84 0.017(4) 0.054(5) 0.041(5) 0.010(4) 0.006(4) 0.002(4)
F851 0.104(5) 0.071(4) 0.131(5) -0.023(3) 0.093(4) -0.010(3)
F832 0.106(5) 0.131(5) 0.032(3) 0.002(3) 0.000(3) -0.080(4)
C987 0.030(4) 0.025(5) 0.028(4) 0.008(3) -0.019(3) 0.009(3)
F833 0.092(4) 0.058(4) 0.140(6) -0.013(3) -0.047(4) -0.018(3)
C831 0.019(5) 0.043(6) 0.048(6) 0.006(4) -0.002(4) -0.009(4)
F733 0.167(7) 0.089(5) 0.184(7) -0.090(5) 0.103(6) -0.065(5)
F752 0.335(12) 0.056(4) 0.038(3) 0.000(3) -0.017(5) 0.002(5)
F852 0.066(5) 0.237(9) 0.195(8) -0.162(8) 0.040(5) -0.001(5)
C991 0.079(7) 0.039(5) 0.058(6) 0.008(5) 0.004(5) 0.003(5)
F853 0.185(8) 0.074(4) 0.163(7) 0.001(5) 0.112(7) 0.038(5)
O97 0.162(9) 0.093(6) 0.134(8) 0.007(6) 0.001(7) 0.010(6)
F731 0.450(17) 0.067(5) 0.069(5) -0.013(4) -0.021(7) -0.128(7)
C851 0.019(5) 0.114(9) 0.057(6) -0.013(6) 0.003(5) 0.018(6)
F732 0.112(6) 0.070(5) 0.427(16) -0.135(7) -0.149(8) 0.030(4)
C990 0.110(9) 0.070(7) 0.064(7) 0.017(6) -0.008(6) -0.030(6)
F753 0.119(6) 0.371(14) 0.049(4) -0.083(6) 0.051(4) -0.088(7)
C992 0.109(10) 0.099(9) 0.038(6) -0.017(6) 0.025(6) 0.035(8)
C751 0.131(10) 0.025(6) 0.049(7) 0.001(5) 0.010(7) -0.013(6)
C989 0.115(10) 0.072(9) 0.101(9) 0.009(7) -0.042(7) -0.020(7)
C994 0.089(9) 0.150(12) 0.070(8) 0.002(7) 0.017(7) -0.025(8)
C997 0.133(11) 0.015(6) 0.174(15) -0.039(7) -0.059(10) 0.013(6)
F533 0.066(5) 0.434(19) 0.232(11) 0.195(14) -0.073(6) -0.129(8)
C995 0.23(2) 0.087(10) 0.31(3) 0.011(13) 0.23(2) -0.028(12)
C993 0.134(13) 0.26(2) 0.073(10) 0.035(11) 0.009(9) -0.058(13)
C998 0.090(11) 0.26(2) 0.155(17) -0.086(16) 0.035(11) -0.015(12)
O99 0.177(15) 0.25(2) 0.42(3) 0.05(2) 0.049(19) 0.015(14)
C996 0.24(2) 0.130(17) 0.26(3) 0.121(19) -0.13(2) -0.046(16)
O98 0.43(3) 0.242(18) 0.129(13) -0.001(11) 0.010(16) 0.042(18)
C999 0.41(4) 0.131(17) 0.101(13) 0.028(13) 0.047(18) -0.003(18)

loop_
_atom_type_symbol
_atom_type_description
_atom_type_scat_dispersion_real
_atom_type_scat_dispersion_imag
_atom_type_scat_source
C C 0.0033 0.0016 'International Tables Vol C Tables 4.2.6.8 and 6.1.1.4'
H H 0.0000 0.0000 'International Tables Vol C Tables 4.2.6.8 and 6.1.1.4'
B B 0.0013 0.0007 'International Tables Vol C Tables 4.2.6.8 and 6.1.1.4'
N N 0.0061 0.0033 'International Tables Vol C Tables 4.2.6.8 and 6.1.1.4'
O O 0.0106 0.0060 'International Tables Vol C Tables 4.2.6.8 and 6.1.1.4'
F F 0.0171 0.0103 'International Tables Vol C Tables 4.2.6.8 and 6.1.1.4'
Ni Ni 0.3393 1.1124 'International Tables Vol C Tables 4.2.6.8 and 6.1.1.4'

loop_
_geom_angle_atom_site_label_1
_geom_angle_atom_site_label_2
_geom_angle_atom_site_label_3
_geom_angle
N3 Ni1 C1 96.5(3)
N3 Ni1 O1 162.4(2)
C1 Ni1 O1 100.5(2)
N3 Ni1 C31 40.0(2)
C1 Ni1 C31 133.5(3)
O1 Ni1 C31 122.4(2)
N3 Ni1 C32 67.1(3)
C1 Ni1 C32 159.1(2)
O1 Ni1 C32 97.2(2)
C31 Ni1 C32 37.3(2)
C33 C32 C31 117.0(6)
C33 C32 C321 121.4(6)
C31 C32 C321 120.3(6)
C33 C32 Ni1 122.7(5)
C31 C32 Ni1 61.8(3)
C321 C32 Ni1 94.8(4)
C323 C321 C32 109.3(6)
C323 C321 C322 107.9(6)
C32 C321 C322 113.9(6)
C1 N1 C2 112.7(5)
C1 N1 C11 127.2(5)
C2 N1 C11 119.8(5)
O1 C41 C42 104.5(6)
C36 C35 C34 121.0(7)
N1 C1 N2 102.8(5)
N1 C1 Ni1 127.6(5)
N2 C1 Ni1 129.3(5)
C41 C42 C43 102.6(6)
C222 C221 C223 111.3(6)
C222 C221 C22 111.4(6)
C223 C221 C22 112.6(6)
C41 O1 C44 109.7(5)
C41 O1 Ni1 122.4(4)
C44 O1 Ni1 115.1(4)
N3 C31 C32 114.1(6)
N3 C31 C36 125.3(6)
C32 C31 C36 120.3(6)
N3 C31 Ni1 61.2(3)
C32 C31 Ni1 80.9(4)
C36 C31 Ni1 121.8(4)
C1 N2 C3 111.5(5)
C1 N2 C21 127.1(5)
C3 N2 C21 121.3(5)
C33 C34 C35 121.4(7)
C26 C21 C22 123.1(6)
C26 C21 N2 117.8(6)
C22 C21 N2 118.8(6)
O1 C44 C43 105.2(6)
C23 C22 C21 117.1(6)
C23 C22 C221 121.2(6)
C21 C22 C221 121.6(6)
C14 C15 C16 121.0(6)
C11 C12 C13 115.6(6)
C11 C12 C121 124.4(6)
C13 C12 C121 119.9(6)
C16 C161 C162 112.1(6)
C16 C161 C163 113.5(6)
C162 C161 C163 108.5(6)
C25 C24 C23 120.3(7)
C15 C16 C11 116.6(6)
C15 C16 C161 121.4(6)
C11 C16 C161 121.8(6)
C3 C2 N1 105.8(6)
C24 C25 C26 122.4(7)
C14 C13 C12 121.5(7)
C24 C23 C22 121.0(7)
C16 C11 C12 124.6(6)
C16 C11 N1 118.7(6)
C12 C11 N1 116.6(6)
C13 C14 C15 120.5(6)
C36 C361 C363 109.8(6)
C36 C361 C362 113.6(6)
C363 C361 C362 109.5(6)
C34 C33 C32 122.1(7)
C35 C36 C31 117.8(6)
C35 C36 C361 123.7(6)
C31 C36 C361 118.4(6)
C44 C43 C42 103.9(6)
C2 C3 N2 107.2(6)
C53 C52 C51 122.1(7)
C62 C61 C66 115.2(6)
C62 C61 B1 125.7(6)
C66 C61 B1 118.9(6)
C65 C66 C61 122.4(6)
C56 C51 C52 115.2(6)
C56 C51 B1 123.5(6)
C52 C51 B1 120.9(6)
C72 C71 C76 114.6(6)
C72 C71 B1 124.6(6)
C76 C71 B1 120.3(6)
C64 C63 C62 121.1(6)
C64 C63 C631 119.7(6)
C62 C63 C631 119.2(6)
C63 C62 C61 122.2(6)
C25 C26 C21 116.1(6)
C25 C26 C261 120.8(6)
C21 C26 C261 123.1(6)
C54 C55 C56 120.6(7)
C54 C55 C551 120.4(7)
C56 C55 C551 119.0(7)
C66 C65 C64 121.4(6)
C66 C65 C651 119.0(6)
C64 C65 C651 119.6(6)
C55 C54 C53 119.7(7)
C31 N3 Ni1 78.8(4)
C71 B1 C61 112.5(5)
C71 B1 C51 113.5(6)
C61 B1 C51 103.1(5)
C71 B1 C81 106.0(5)
C61 B1 C81 110.7(6)
C51 B1 C81 111.2(5)
C63 C64 C65 117.7(6)
F631 C631 F633 105.6(7)
F631 C631 F632 104.1(7)
F633 C631 F632 101.7(7)
F631 C631 C63 115.5(6)
F633 C631 C63 114.3(6)
F632 C631 C63 114.2(6)
C263 C261 C262 110.5(6)
C263 C261 C26 110.9(6)
C262 C261 C26 112.0(6)
C55 C56 C51 122.6(6)
C82 C81 C86 114.5(6)
C82 C81 B1 124.3(6)
C86 C81 B1 121.1(6)
C73 C72 C71 122.9(6)
C83 C82 C81 123.4(6)
C84 C83 C82 120.3(7)
C84 C83 C831 120.1(6)
C82 C83 C831 119.6(6)
C74 C73 C72 120.7(6)
C74 C73 C731 120.2(6)
C72 C73 C731 119.0(6)
C86 C85 C84 120.9(6)
C86 C85 C851 118.9(7)
C84 C85 C851 120.2(7)
F732 C731 F731 106.7(9)
F732 C731 F733 101.2(9)
F731 C731 F733 98.1(8)
F732 C731 C73 116.7(7)
F731 C731 C73 116.1(7)
F733 C731 C73 115.5(6)
C75 C76 C71 122.1(6)
C85 C86 C81 122.6(6)
F653 C651 F651 107.2(6)
F653 C651 F652 105.4(6)
F651 C651 F652 105.2(6)
F653 C651 C65 113.4(7)
F651 C651 C65 112.2(6)
F652 C651 C65 112.9(6)
C123 C121 C12 110.9(6)
C123 C121 C122 111.0(6)
C12 C121 C122 112.3(6)
C54 C53 C52 119.7(7)
C54 C53 C531 120.8(8)
C52 C53 C531 119.5(8)
C76 C75 C74 121.0(7)
C76 C75 C751 119.5(7)
C74 C75 C751 119.6(7)
C73 C74 C75 118.7(6)
F553 C551 F551 108.6(8)
F553 C551 F552 104.0(7)
F551 C551 F552 99.3(7)
F553 C551 C55 115.6(8)
F551 C551 C55 114.2(7)
F552 C551 C55 113.5(7)
F532 C531 F533 103.4(10)
F532 C531 F531 107.0(9)
F533 C531 F531 97.8(12)
F532 C531 C53 114.8(11)
F533 C531 C53 115.4(8)
F531 C531 C53 116.4(7)
C83 C84 C85 118.1(6)
C989 C987 O97 110.0(7)
F832 C831 F833 106.0(7)
F832 C831 F831 107.6(6)
F833 C831 F831 102.1(6)
F832 C831 C83 114.2(6)
F833 C831 C83 111.9(6)
F831 C831 C83 114.2(7)
C990 C991 O97 102.1(7)
C987 O97 C991 101.6(7)
F852 C851 F851 109.4(8)
F852 C851 F853 99.1(11)
F851 C851 F853 104.3(7)
F852 C851 C85 115.8(7)
F851 C851 C85 113.9(9)
F853 C851 C85 112.9(8)
C991 C990 C989 103.7(8)
O98 C992 C995 114.0(12)
F753 C751 F751 107.7(8)
F753 C751 F752 105.9(9)
F751 C751 F752 101.8(9)
F753 C751 C75 113.3(9)
F751 C751 C75 115.5(7)
F752 C751 C75 111.5(7)
C987 C989 C990 108.5(8)
C993 C994 C995 104.5(13)
C996 C997 C998 109.4(14)
C994 C995 C992 98.2(9)
C994 C993 O98 116.4(14)
C997 C998 C999 98.1(12)
C999 O99 C996 103(2)
C997 C996 O99 115(2)
C992 O98 C993 103.7(18)
O99 C999 C998 108.9(18)

loop_
_geom_bond_atom_site_label_1
_geom_bond_atom_site_label_2
_geom_bond_distance
Ni1 N3 1.861(5)
Ni1 C1 1.892(7)
Ni1 O1 1.948(4)
Ni1 C31 2.083(6)
Ni1 C32 2.334(6)
C32 C33 1.401(9)
C32 C31 1.433(9)
C32 C321 1.538(9)
C321 C323 1.526(10)
C321 C322 1.545(10)
N1 C1 1.365(8)
N1 C2 1.392(8)
N1 C11 1.465(8)
C41 O1 1.456(8)
C41 C42 1.503(11)
C35 C36 1.376(10)
C35 C34 1.393(10)
C1 N2 1.369(8)
C42 C43 1.522(12)
C221 C222 1.507(10)
C221 C223 1.523(10)
C221 C22 1.528(10)
O1 C44 1.469(9)
C31 N3 1.367(8)
C31 C36 1.460(10)
N2 C3 1.396(8)
N2 C21 1.440(8)
C34 C33 1.355(10)
C21 C26 1.396(9)
C21 C22 1.413(9)
C44 C43 1.518(10)
C22 C23 1.391(9)
C15 C14 1.385(10)
C15 C16 1.389(9)
C12 C11 1.392(9)
C12 C13 1.409(9)
C12 C121 1.519(10)
C161 C16 1.518(9)
C161 C162 1.520(10)
C161 C163 1.535(10)
C24 C25 1.370(10)
C24 C23 1.376(10)
C16 C11 1.390(9)
C2 C3 1.343(9)
C25 C26 1.394(9)
C13 C14 1.365(10)
C361 C36 1.516(10)
C361 C363 1.528(10)
C361 C362 1.536(10)
C52 C53 1.394(11)
C52 C51 1.410(10)
C61 C62 1.396(9)
C61 C66 1.404(9)
C61 B1 1.631(10)
C66 C65 1.365(9)
C51 C56 1.393(9)
C51 B1 1.640(11)
C71 C72 1.400(9)
C71 C76 1.417(9)
C71 B1 1.618(11)
C262 C261 1.525(9)
F631 C631 1.286(8)
C63 C64 1.370(9)
C63 C62 1.389(9)
C63 C631 1.476(10)
C26 C261 1.529(10)
C55 C54 1.357(10)
C55 C56 1.385(10)
C55 C551 1.491(11)
C65 C64 1.388(9)
C65 C651 1.494(10)
C54 C53 1.379(11)
B1 C81 1.648(10)
C631 F633 1.309(8)
C631 F632 1.309(8)
C261 C263 1.520(10)
F651 C651 1.324(8)
C81 C82 1.398(9)
C81 C86 1.405(9)
F652 C651 1.345(9)
C72 C73 1.380(9)
C82 C83 1.388(9)
C83 C84 1.365(10)
C83 C831 1.477(10)
C73 C74 1.368(10)
C73 C731 1.459(10)
C85 C86 1.369(10)
C85 C84 1.399(10)
C85 C851 1.495(12)
C731 F732 1.218(9)
C731 F731 1.256(9)
C731 F733 1.282(9)
C76 C75 1.377(10)
F551 C551 1.306(9)
F653 C651 1.322(9)
F552 C551 1.370(9)
F531 C531 1.285(11)
C121 C123 1.512(10)
C121 C122 1.525(10)
C53 C531 1.479(12)
C75 C74 1.378(10)
C75 C751 1.496(12)
C551 F553 1.286(9)
F532 C531 1.243(12)
C531 F533 1.278(13)
F831 C831 1.328(8)
F751 C751 1.305(10)
F851 C851 1.305(10)
F832 C831 1.291(8)
C987 C989 1.335(12)
C987 O97 1.459(11)
F833 C831 1.317(9)
F752 C751 1.353(11)
F852 C851 1.277(11)
C991 C990 1.509(13)
C991 O97 1.552(12)
F853 C851 1.325(11)
C990 C989 1.543(15)
F753 C751 1.268(12)
C992 O98 1.29(2)
C992 C995 1.62(3)
C994 C993 1.417(18)
C994 C995 1.53(2)
C997 C996 1.30(3)
C997 C998 1.44(2)
C993 O98 1.427(19)
C998 C999 1.59(3)
O99 C999 1.34(3)
O99 C996 1.37(2)
